data_7205365
loop_
_publ_author_name
'Jiang, Yun-Liang'
'Wang, Yu-Ling'
'Lin, Jing-Xiang'
'Liu, Qing-Yan'
'Lu, Zhang-Hui'
'Zhang, Na'
Jia-Jia-Wei,
'Li, Li-Qin'

_publ_section_title
;
 Syntheses, structures and properties of coordination polymers of
 cadmium(ii) with 4-methyl-1,2,4-triazole-3-thiol ligand
;
_journal_issue 5
_journal_name_full CrystEngComm
_journal_page_first 1697
_journal_paper_doi 10.1039/c0ce00431f
_journal_volume 13
_journal_year 2011
_chemical_formula_sum 'C3 H4 Br Cd N3 S'
_chemical_formula_weight 306.46
_chemical_name_systematic
;
?
;
_space_group_IT_number 60
_symmetry_cell_setting orthorhombic
_symmetry_space_group_name_Hall '-P 2n 2ab'
_symmetry_space_group_name_H-M 'P b c n'
_atom_sites_solution_hydrogens geom
_atom_sites_solution_primary direct
_atom_sites_solution_secondary difmap
_audit_creation_method SHELXL-97
_cell_angle_alpha 90.00
_cell_angle_beta 90.00
_cell_angle_gamma 90.00
_cell_formula_units_Z 8
_cell_length_a 10.8254(5)
_cell_length_b 7.8337(3)
_cell_length_c 17.8083(8)
_cell_measurement_reflns_used 5525
_cell_measurement_temperature 296(2)
_cell_measurement_theta_max 28.27
_cell_measurement_theta_min 2.60
_cell_volume 1510.20(11)
_computing_cell_refinement 'SAINT (Bruker, 2008)'
_computing_data_collection 'APEX2 (Bruker, 2008)'
_computing_data_reduction 'SAINT (Bruker, 2008)'
_computing_molecular_graphics 'Bruker SHELXTL'
_computing_publication_material 'Bruker SHELXTL'
_computing_structure_refinement 'SHELXL-97 (Sheldrick, 1997)'
_computing_structure_solution 'SHELXS-97 (Sheldrick, 1990)'
_diffrn_ambient_temperature 296(2)
_diffrn_measured_fraction_theta_full 0.997
_diffrn_measured_fraction_theta_max 0.997
_diffrn_measurement_device_type 'Bruker APEXII area-detector'
_diffrn_measurement_method \w
_diffrn_radiation_monochromator graphite
_diffrn_radiation_source 'fine-focus sealed tube'
_diffrn_radiation_type MoK\a
_diffrn_radiation_wavelength 0.71073
_diffrn_reflns_av_R_equivalents 0.0277
_diffrn_reflns_av_sigmaI/netI 0.0168
_diffrn_reflns_limit_h_max 13
_diffrn_reflns_limit_h_min -14
_diffrn_reflns_limit_k_max 10
_diffrn_reflns_limit_k_min -10
_diffrn_reflns_limit_l_max 23
_diffrn_reflns_limit_l_min -23
_diffrn_reflns_number 13242
_diffrn_reflns_theta_full 28.34
_diffrn_reflns_theta_max 28.34
_diffrn_reflns_theta_min 2.96
_exptl_absorpt_coefficient_mu 8.374
_exptl_absorpt_correction_T_max 0.392
_exptl_absorpt_correction_T_min 0.341
_exptl_absorpt_correction_type multi-scan
_exptl_absorpt_process_details '(SADABS; Bruker 2008)'
_exptl_crystal_colour colorless
_exptl_crystal_density_diffrn 2.696
_exptl_crystal_density_method 'not measured'
_exptl_crystal_description prism
_exptl_crystal_F_000 1136
_exptl_crystal_size_max 0.17
_exptl_crystal_size_mid 0.11
_exptl_crystal_size_min 0.11
_refine_diff_density_max 1.015
_refine_diff_density_min -0.687
_refine_diff_density_rms 0.114
_refine_ls_extinction_coef 0.0071(2)
_refine_ls_extinction_expression Fc^*^=kFc[1+0.001xFc^2^\l^3^/sin(2\q)]^-1/4^
_refine_ls_extinction_method SHELXL
_refine_ls_goodness_of_fit_ref 1.046
_refine_ls_hydrogen_treatment constr
_refine_ls_matrix_type full
_refine_ls_number_parameters 83
_refine_ls_number_reflns 1881
_refine_ls_number_restraints 0
_refine_ls_restrained_S_all 1.046
_refine_ls_R_factor_all 0.0261
_refine_ls_R_factor_gt 0.0217
_refine_ls_shift/su_max 0.002
_refine_ls_shift/su_mean 0.000
_refine_ls_structure_factor_coef Fsqd
_refine_ls_weighting_details 'calc w=1/[\s^2^(Fo^2^)+(0.0299P)^2^+1.3198P] where P=(Fo^2^+2Fc^2^)/3'
_refine_ls_weighting_scheme calc
_refine_ls_wR_factor_gt 0.0522
_refine_ls_wR_factor_ref 0.0540
_reflns_number_gt 1684
_reflns_number_total 1881
_reflns_threshold_expression >2sigma(I)
_cod_data_source_file C0CE00431F.TXT
_cod_data_source_block Cd(MPTRZ)(m-Br)
_cod_depositor_comments
;
The following automatic conversions were performed:
'_symmetry_cell_setting' value 'Orthorhombic' changed to 'orthorhombic'
according to '/home/saulius/struct/CIF-dictionaries/cif_core.dic'
dictionary named 'cif_core.dic' version 2.4.1 from
2010-06-29.

'_exptl_absorpt_correction_type' value 'Multi-scan' changed
to 'multi-scan' according to
'/home/saulius/struct/CIF-dictionaries/cif_core.dic' dictionary named
'cif_core.dic' version 2.4.1 from 2010-06-29.

Automatic conversion script
Id: cif_fix_enum 1555 2011-01-17 13:19:09Z saulius 
;
_cod_original_sg_symbol_H-M Pbcn
_cod_database_code 7205365

loop_
_symmetry_equiv_pos_as_xyz
'x, y, z'
'-x+1/2, -y+1/2, z+1/2'
'-x, y, -z+1/2'
'x+1/2, -y+1/2, -z'
'-x, -y, -z'
'x-1/2, y-1/2, -z-1/2'
'x, -y, z-1/2'
'-x-1/2, y-1/2, z'

loop_
_atom_site_label
_atom_site_type_symbol
_atom_site_fract_x
_atom_site_fract_y
_atom_site_fract_z
_atom_site_U_iso_or_equiv
_atom_site_adp_type
_atom_site_occupancy
_atom_site_symmetry_multiplicity
_atom_site_calc_flag
_atom_site_refinement_flags
_atom_site_disorder_assembly
_atom_site_disorder_group
Cd1 Cd 0.177604(19) 0.18079(2) 0.671498(11) 0.02379(9) Uani 1 1 d . . .
Br1 Br 0.30419(3) -0.02868(4) 0.584126(17) 0.03495(11) Uani 1 1 d . . .
S1 S -0.05243(7) 0.18772(9) 0.63890(4) 0.02853(16) Uani 1 1 d . . .
N2 N -0.1540(2) -0.0343(3) 0.73905(12) 0.0231(4) Uani 1 1 d . . .
N3 N -0.0884(2) -0.1612(3) 0.63748(12) 0.0250(5) Uani 1 1 d . . .
C1 C -0.0993(3) -0.0081(3) 0.67325(13) 0.0217(5) Uani 1 1 d . . .
C2 C -0.1370(3) -0.2782(4) 0.68395(16) 0.0266(6) Uani 1 1 d . . .
H2B H -0.1409 -0.3945 0.6737 0.032 Uiso 1 1 calc R . .
C3 C -0.0428(3) -0.1904(4) 0.56115(16) 0.0388(8) Uani 1 1 d . . .
H3A H -0.0445 -0.3104 0.5503 0.058 Uiso 1 1 calc R . .
H3B H 0.0405 -0.1490 0.5571 0.058 Uiso 1 1 calc R . .
H3C H -0.0944 -0.1308 0.5260 0.058 Uiso 1 1 calc R . .
N1 N -0.1781(2) -0.2073(3) 0.74539(13) 0.0251(5) Uani 1 1 d . . .

loop_
_atom_site_aniso_label
_atom_site_aniso_U_11
_atom_site_aniso_U_22
_atom_site_aniso_U_33
_atom_site_aniso_U_23
_atom_site_aniso_U_13
_atom_site_aniso_U_12
Cd1 0.02664(13) 0.01746(12) 0.02728(12) 0.00027(7) -0.00207(7) -0.00165(7)
Br1 0.0479(2) 0.02188(16) 0.03513(17) 0.00490(12) 0.01321(12) 0.00930(12)
S1 0.0257(4) 0.0253(4) 0.0345(4) 0.0092(3) 0.0010(3) -0.0010(3)
N2 0.0244(11) 0.0199(11) 0.0249(11) 0.0005(9) 0.0019(9) -0.0035(9)
N3 0.0234(12) 0.0274(12) 0.0242(11) -0.0043(9) 0.0021(9) -0.0024(9)
C1 0.0202(13) 0.0227(12) 0.0222(12) 0.0005(9) -0.0017(9) -0.0023(10)
C2 0.0281(14) 0.0196(13) 0.0321(14) -0.0027(10) 0.0024(11) -0.0043(11)
C3 0.0457(19) 0.0432(19) 0.0273(14) -0.0070(13) 0.0102(13) -0.0045(15)
N1 0.0276(13) 0.0202(11) 0.0275(11) 0.0010(9) 0.0036(9) -0.0035(9)

loop_
_atom_type_symbol
_atom_type_description
_atom_type_scat_dispersion_real
_atom_type_scat_dispersion_imag
_atom_type_scat_source
C C 0.0033 0.0016 'International Tables Vol C Tables 4.2.6.8 and 6.1.1.4'
H H 0.0000 0.0000 'International Tables Vol C Tables 4.2.6.8 and 6.1.1.4'
N N 0.0061 0.0033 'International Tables Vol C Tables 4.2.6.8 and 6.1.1.4'
O O 0.0106 0.0060 'International Tables Vol C Tables 4.2.6.8 and 6.1.1.4'
S S 0.1246 0.1234 'International Tables Vol C Tables 4.2.6.8 and 6.1.1.4'
Br Br -0.2901 2.4595 'International Tables Vol C Tables 4.2.6.8 and 6.1.1.4'
Cd Cd -0.8075 1.2024 'International Tables Vol C Tables 4.2.6.8 and 6.1.1.4'

loop_
_geom_angle_atom_site_label_1
_geom_angle_atom_site_label_2
_geom_angle_atom_site_label_3
_geom_angle
_geom_angle_site_symmetry_1
_geom_angle_site_symmetry_3
_geom_angle_publ_flag
N1 Cd1 N2 84.90(8) 6_667 3_556 ?
N1 Cd1 S1 142.30(6) 6_667 . ?
N2 Cd1 S1 93.66(6) 3_556 . ?
N1 Cd1 Br1 105.10(6) 6_667 . ?
N2 Cd1 Br1 90.59(6) 3_556 . ?
S1 Cd1 Br1 112.59(2) . . ?
N1 Cd1 Br1 89.99(6) 6_667 8_665 ?
N2 Cd1 Br1 170.74(6) 3_556 8_665 ?
S1 Cd1 Br1 85.652(17) . 8_665 ?
Br1 Cd1 Br1 98.209(12) . 8_665 ?
C1 S1 Cd1 100.78(10) . . ?
C1 N2 N1 107.9(2) . . ?
C1 N2 Cd1 122.64(18) . 3_556 ?
N1 N2 Cd1 129.10(17) . 3_556 ?
C2 N3 C1 106.2(2) . . ?
C2 N3 C3 126.7(2) . . ?
C1 N3 C3 126.9(2) . . ?
N2 C1 N3 108.3(2) . . ?
N2 C1 S1 125.5(2) . . ?
N3 C1 S1 126.17(19) . . ?
N1 C2 N3 111.1(2) . . ?
N1 C2 H2B 124.5 . . ?
N3 C2 H2B 124.5 . . ?
N3 C3 H3A 109.5 . . ?
N3 C3 H3B 109.5 . . ?
H3A C3 H3B 109.5 . . ?
N3 C3 H3C 109.5 . . ?
H3A C3 H3C 109.5 . . ?
H3B C3 H3C 109.5 . . ?
C2 N1 N2 106.5(2) . . ?
C2 N1 Cd1 127.03(19) . 6_557 ?
N2 N1 Cd1 123.20(16) . 6_557 ?
Cd1 Br1 Cd1 102.515(12) . 8_655 ?

loop_
_geom_bond_atom_site_label_1
_geom_bond_atom_site_label_2
_geom_bond_distance
_geom_bond_site_symmetry_2
_geom_bond_publ_flag
Cd1 N1 2.324(2) 6_667 ?
Cd1 N2 2.333(2) 3_556 ?
Cd1 S1 2.5575(8) . ?
Cd1 Br1 2.6441(4) . ?
Cd1 Br1 2.7640(4) 8_665 ?
S1 C1 1.727(3) . ?
N2 C1 1.329(3) . ?
N2 N1 1.385(3) . ?
N2 Cd1 2.333(2) 3_556 ?
N3 C2 1.343(4) . ?
N3 C1 1.363(3) . ?
N3 C3 1.464(3) . ?
C2 N1 1.305(4) . ?
C2 H2B 0.9300 . ?
C3 H3A 0.9600 . ?
C3 H3B 0.9600 . ?
C3 H3C 0.9600 . ?
N1 Cd1 2.324(2) 6_557 ?
Br1 Cd1 2.7640(4) 8_655 ?
